data_7251276
loop_
_publ_author_name
'Xie, Shu-Yue'
'Liu, Ming-Hui'
'Wang, Ning'
'Zhang, Xi-Meng'
'Wang, Shen-Hao'
'Yang, Yan'
'Li, Jun'
'Zhang, Bo'

_publ_section_title
;
 Two semiconductive haloargentates with metal-complex cations: Crystal
 structures, band gaps, photocurrent responses and theoretical
 investigations
;
_journal_name_full CrystEngComm
_journal_paper_doi 10.1039/D5CE00975H
_journal_year 2025
_chemical_formula_sum 'C60 H52 Ag6 Co2 I11 N13'
_chemical_formula_weight 3116.12
_space_group_crystal_system trigonal
_space_group_IT_number 148
_space_group_name_Hall '-R 3'
_space_group_name_H-M_alt 'R -3 :H'
_atom_sites_solution_hydrogens mixed
_audit_creation_method SHELXL-2014/7
_audit_update_record
;
2025-09-27 deposited with the CCDC.	2025-11-21 downloaded from the CCDC.
;
_cell_angle_alpha 90
_cell_angle_beta 90
_cell_angle_gamma 120
_cell_formula_units_Z 3
_cell_length_a 14.4809(13)
_cell_length_b 14.4809(13)
_cell_length_c 31.006(3)
_cell_measurement_reflns_used 2522
_cell_measurement_temperature 293(2)
_cell_measurement_theta_max 24.38
_cell_measurement_theta_min 2.81
_cell_volume 5630.8(9)
_computing_structure_refinement 'SHELXL-2014/7 (Sheldrick, 2014)'
_diffrn_ambient_temperature 293(2)
_diffrn_measured_fraction_theta_full 0.997
_diffrn_measured_fraction_theta_max 0.997
_diffrn_measurement_device_type 'Bruker SMART'
_diffrn_radiation_type MoK\a
_diffrn_radiation_wavelength 0.71073
_diffrn_reflns_av_R_equivalents 0.0737
_diffrn_reflns_av_unetI/netI 0.0615
_diffrn_reflns_Laue_measured_fraction_full 0.997
_diffrn_reflns_Laue_measured_fraction_max 0.997
_diffrn_reflns_limit_h_max 15
_diffrn_reflns_limit_h_min -17
_diffrn_reflns_limit_k_max 17
_diffrn_reflns_limit_k_min -15
_diffrn_reflns_limit_l_max 36
_diffrn_reflns_limit_l_min -33
_diffrn_reflns_number 8986
_diffrn_reflns_point_group_measured_fraction_full 0.997
_diffrn_reflns_point_group_measured_fraction_max 0.997
_diffrn_reflns_theta_full 25.009
_diffrn_reflns_theta_max 25.009
_diffrn_reflns_theta_min 2.813
_exptl_absorpt_coefficient_mu 6.531
_exptl_crystal_colour dark-red
_exptl_crystal_density_diffrn 2.757
_exptl_crystal_description block
_exptl_crystal_F_000 4266
_refine_diff_density_max 0.830
_refine_diff_density_min -1.137
_refine_diff_density_rms 0.178
_refine_ls_extinction_method none
_refine_ls_goodness_of_fit_ref 1.007
_refine_ls_hydrogen_treatment constr
_refine_ls_matrix_type full
_refine_ls_number_parameters 141
_refine_ls_number_reflns 2205
_refine_ls_number_restraints 0
_refine_ls_restrained_S_all 1.007
_refine_ls_R_factor_all 0.0812
_refine_ls_R_factor_gt 0.0450
_refine_ls_shift/su_max 0.001
_refine_ls_shift/su_mean 0.000
_refine_ls_structure_factor_coef Fsqd
_refine_ls_weighting_details 'w=1/[\s^2^(Fo^2^)+(0.0378P)^2^+113.9481P] where P=(Fo^2^+2Fc^2^)/3'
_refine_ls_weighting_scheme calc
_refine_ls_wR_factor_gt 0.0945
_refine_ls_wR_factor_ref 0.1073
_reflns_Friedel_coverage 0.000
_reflns_number_gt 1503
_reflns_number_total 2205
_reflns_threshold_expression 'I > 2\s(I)'
_cod_data_source_file d5ce00975h2.cif
_cod_data_source_block Com-1
_cod_original_cell_volume 5630.8(11)
_cod_database_code 7251276
_shelx_shelxl_version_number 2014/7
_shelx_space_group_comment
;
The symmetry employed for this shelxl refinement is uniquely defined
by the following loop, which should always be used as a source of
symmetry information in preference to the above space-group names.
They are only intended as comments.
;

loop_
_space_group_symop_operation_xyz
'x, y, z'
'-y, x-y, z'
'-x+y, -x, z'
'x+2/3, y+1/3, z+1/3'
'-y+2/3, x-y+1/3, z+1/3'
'-x+y+2/3, -x+1/3, z+1/3'
'x+1/3, y+2/3, z+2/3'
'-y+1/3, x-y+2/3, z+2/3'
'-x+y+1/3, -x+2/3, z+2/3'
'-x, -y, -z'
'y, -x+y, -z'
'x-y, x, -z'
'-x+2/3, -y+1/3, -z+1/3'
'y+2/3, -x+y+1/3, -z+1/3'
'x-y+2/3, x+1/3, -z+1/3'
'-x+1/3, -y+2/3, -z+2/3'
'y+1/3, -x+y+2/3, -z+2/3'
'x-y+1/3, x+2/3, -z+2/3'

loop_
_atom_site_label
_atom_site_type_symbol
_atom_site_fract_x
_atom_site_fract_y
_atom_site_fract_z
_atom_site_U_iso_or_equiv
_atom_site_adp_type
_atom_site_occupancy
_atom_site_site_symmetry_order
_atom_site_calc_flag
_atom_site_refinement_flags_posn
_atom_site_refinement_flags_adp
_atom_site_refinement_flags_occupancy
_atom_site_disorder_assembly
_atom_site_disorder_group
Ag1 Ag 0.72018(7) 0.24998(7) 0.20401(3) 0.0507(3) Uani 1 1 d . . . . .
I1 I 0.6667 0.3333 0.12719(4) 0.0390(3) Uani 1 3 d S T P . .
I2 I 0.54018(6) 0.11853(6) 0.25248(3) 0.0505(2) Uani 1 1 d . . . . .
I3 I 0.8333 0.1667 0.1667 0.0818(5) Uani 1 2 d S . P . .
Co1 Co 1.0000 0.0000 0.38134(7) 0.0281(5) Uani 1 3 d S T P . .
N1 N 0.8898(7) 0.0247(7) 0.3467(3) 0.036(2) Uani 1 1 d . . . . .
N2 N 0.8569(6) -0.0917(6) 0.4158(3) 0.0321(19) Uani 1 1 d . . . . .
N3 N 0.6667 0.3333 0.3333 0.083(9) Uani 1 6 d S T P . .
H3A H 0.7322 0.3459 0.3389 0.124 Uiso 0.1667 1 d R U P . .
H3B H 0.6283 0.3136 0.3575 0.124 Uiso 0.1667 1 d R U P . .
H3C H 0.6700 0.3924 0.3231 0.124 Uiso 0.1667 1 d R U P . .
H3D H 0.6362 0.2815 0.3138 0.124 Uiso 0.1667 1 d R U P . .
C1 C 0.9122(10) 0.0798(9) 0.3098(3) 0.046(3) Uani 1 1 d . . . . .
H1 H 0.9809 0.1103 0.2987 0.056 Uiso 1 1 calc R U . . .
C2 C 0.8385(12) 0.0927(10) 0.2882(4) 0.062(4) Uani 1 1 d . . . . .
H2 H 0.8560 0.1318 0.2627 0.074 Uiso 1 1 calc R U . . .
C3 C 0.7393(13) 0.0475(12) 0.3043(5) 0.075(4) Uani 1 1 d . . . . .
H3 H 0.6873 0.0551 0.2898 0.090 Uiso 1 1 calc R U . . .
C4 C 0.7137(10) -0.0096(10) 0.3420(4) 0.060(3) Uani 1 1 d . . . . .
H4 H 0.6452 -0.0404 0.3533 0.072 Uiso 1 1 calc R U . . .
C5 C 0.7923(7) -0.0199(7) 0.3624(3) 0.034(2) Uani 1 1 d . . . . .
C6 C 0.7735(7) -0.0841(8) 0.4015(3) 0.034(2) Uani 1 1 d . . . . .
C7 C 0.6781(8) -0.1337(10) 0.4238(4) 0.060(4) Uani 1 1 d . . . . .
H7 H 0.6225 -0.1231 0.4154 0.072 Uiso 1 1 calc R U . . .
C8 C 0.6651(9) -0.1974(10) 0.4578(4) 0.061(4) Uani 1 1 d . . . . .
H8 H 0.6008 -0.2316 0.4726 0.073 Uiso 1 1 calc R U . . .
C9 C 0.7465(10) -0.2102(10) 0.4694(4) 0.061(3) Uani 1 1 d . . . . .
H9 H 0.7386 -0.2564 0.4918 0.073 Uiso 1 1 calc R U . . .
C10 C 0.8393(9) -0.1563(8) 0.4488(3) 0.045(3) Uani 1 1 d . . . . .
H10 H 0.8956 -0.1647 0.4583 0.054 Uiso 1 1 calc R U . . .

loop_
_atom_site_aniso_label
_atom_site_aniso_U_11
_atom_site_aniso_U_22
_atom_site_aniso_U_33
_atom_site_aniso_U_23
_atom_site_aniso_U_13
_atom_site_aniso_U_12
Ag1 0.0475(5) 0.0490(5) 0.0615(6) -0.0038(4) 0.0050(4) 0.0286(5)
I1 0.0435(4) 0.0435(4) 0.0298(6) 0.000 0.000 0.0218(2)
I2 0.0450(5) 0.0500(5) 0.0554(5) 0.0196(4) 0.0047(4) 0.0229(4)
I3 0.1436(13) 0.0977(10) 0.0611(8) 0.0287(7) 0.0480(9) 0.1032(11)
Co1 0.0296(7) 0.0296(7) 0.0251(12) 0.000 0.000 0.0148(4)
N1 0.041(5) 0.040(5) 0.034(5) 0.001(4) -0.008(4) 0.026(4)
N2 0.024(4) 0.032(4) 0.039(5) 0.001(4) -0.001(4) 0.013(4)
N3 0.110(15) 0.110(15) 0.029(15) 0.000 0.000 0.055(7)
C1 0.065(8) 0.051(7) 0.026(6) 0.002(5) -0.004(5) 0.031(6)
C2 0.088(11) 0.061(8) 0.055(8) -0.001(6) -0.031(8) 0.052(8)
C3 0.084(11) 0.100(12) 0.074(10) -0.013(9) -0.044(9) 0.071(10)
C4 0.059(8) 0.065(8) 0.072(9) -0.003(7) -0.016(7) 0.043(7)
C5 0.031(6) 0.032(6) 0.045(6) -0.009(5) -0.010(5) 0.021(5)
C6 0.028(5) 0.033(5) 0.039(6) -0.010(5) 0.004(4) 0.015(5)
C7 0.025(6) 0.075(9) 0.075(10) -0.004(8) 0.008(6) 0.021(6)
C8 0.037(7) 0.062(8) 0.058(9) 0.013(7) 0.023(6) 0.006(6)
C9 0.056(8) 0.052(8) 0.057(9) 0.012(6) 0.013(7) 0.013(7)
C10 0.038(6) 0.047(7) 0.046(7) 0.008(5) 0.003(5) 0.019(5)

loop_
_atom_type_symbol
_atom_type_description
_atom_type_scat_dispersion_real
_atom_type_scat_dispersion_imag
_atom_type_scat_source
C C 0.0033 0.0016 'International Tables Vol C Tables 4.2.6.8 and 6.1.1.4'
H H 0.0000 0.0000 'International Tables Vol C Tables 4.2.6.8 and 6.1.1.4'
N N 0.0061 0.0033 'International Tables Vol C Tables 4.2.6.8 and 6.1.1.4'
Co Co 0.3494 0.9721 'International Tables Vol C Tables 4.2.6.8 and 6.1.1.4'
Ag Ag -0.8971 1.1015 'International Tables Vol C Tables 4.2.6.8 and 6.1.1.4'
I I -0.4742 1.8119 'International Tables Vol C Tables 4.2.6.8 and 6.1.1.4'

loop_
_geom_angle_atom_site_label_1
_geom_angle_atom_site_label_2
_geom_angle_atom_site_label_3
_geom_angle
_geom_angle_site_symmetry_1
_geom_angle_site_symmetry_3
_geom_angle_publ_flag
I3 Ag1 I2 119.43(4) . . ?
I3 Ag1 I2 101.44(3) . 2_655 ?
I2 Ag1 I2 113.10(5) . 2_655 ?
I3 Ag1 I1 100.21(3) . . ?
I2 Ag1 I1 111.69(3) . . ?
I2 Ag1 I1 109.80(3) 2_655 . ?
I3 Ag1 Ag1 132.15(4) . 2_655 ?
I2 Ag1 Ag1 108.41(3) . 2_655 ?
I2 Ag1 Ag1 56.72(3) 2_655 2_655 ?
I1 Ag1 Ag1 59.411(18) . 2_655 ?
I3 Ag1 Ag1 149.57(3) . 3_665 ?
I2 Ag1 Ag1 58.87(3) . 3_665 ?
I2 Ag1 Ag1 106.66(3) 2_655 3_665 ?
I1 Ag1 Ag1 59.411(18) . 3_665 ?
Ag1 Ag1 Ag1 60.0 2_655 3_665 ?
Ag1 I1 Ag1 61.18(4) . 2_655 ?
Ag1 I1 Ag1 61.18(4) . 3_665 ?
Ag1 I1 Ag1 61.18(4) 2_655 3_665 ?
Ag1 I2 Ag1 64.41(4) . 3_665 ?
Ag1 I3 Ag1 180.0 . 13_655 ?
N2 Co1 N2 96.6(3) . 3_765 ?
N2 Co1 N2 96.6(3) . 2_645 ?
N2 Co1 N2 96.6(3) 3_765 2_645 ?
N2 Co1 N1 90.9(3) . 2_645 ?
N2 Co1 N1 170.7(3) 3_765 2_645 ?
N2 Co1 N1 77.0(3) 2_645 2_645 ?
N2 Co1 N1 77.0(3) . . ?
N2 Co1 N1 91.0(3) 3_765 . ?
N2 Co1 N1 170.7(3) 2_645 . ?
N1 Co1 N1 96.1(3) 2_645 . ?
N2 Co1 N1 170.7(3) . 3_765 ?
N2 Co1 N1 77.0(3) 3_765 3_765 ?
N2 Co1 N1 91.0(3) 2_645 3_765 ?
N1 Co1 N1 96.1(3) 2_645 3_765 ?
N1 Co1 N1 96.1(3) . 3_765 ?
C5 N1 C1 119.4(9) . . ?
C5 N1 Co1 116.5(7) . . ?
C1 N1 Co1 124.1(7) . . ?
C10 N2 C6 116.7(9) . . ?
C10 N2 Co1 128.3(7) . . ?
C6 N2 Co1 115.0(6) . . ?
H3A N3 H3B 109.5 . . ?
H3A N3 H3C 109.5 . . ?
H3B N3 H3C 109.5 . . ?
H3A N3 H3D 109.5 . . ?
H3B N3 H3D 109.5 . . ?
H3C N3 H3D 109.5 . . ?
N1 C1 C2 122.3(12) . . ?
N1 C1 H1 118.9 . . ?
C2 C1 H1 118.9 . . ?
C3 C2 C1 118.3(13) . . ?
C3 C2 H2 120.8 . . ?
C1 C2 H2 120.8 . . ?
C2 C3 C4 120.8(12) . . ?
C2 C3 H3 119.6 . . ?
C4 C3 H3 119.6 . . ?
C3 C4 C5 118.1(13) . . ?
C3 C4 H4 121.0 . . ?
C5 C4 H4 121.0 . . ?
N1 C5 C4 121.2(10) . . ?
N1 C5 C6 115.5(8) . . ?
C4 C5 C6 123.3(10) . . ?
N2 C6 C7 119.9(10) . . ?
N2 C6 C5 115.8(8) . . ?
C7 C6 C5 124.3(10) . . ?
C8 C7 C6 120.5(11) . . ?
C8 C7 H7 119.8 . . ?
C6 C7 H7 119.8 . . ?
C9 C8 C7 118.5(11) . . ?
C9 C8 H8 120.8 . . ?
C7 C8 H8 120.8 . . ?
C10 C9 C8 119.4(12) . . ?
C10 C9 H9 120.3 . . ?
C8 C9 H9 120.3 . . ?
N2 C10 C9 124.6(11) . . ?
N2 C10 H10 117.7 . . ?
C9 C10 H10 117.7 . . ?

loop_
_geom_bond_atom_site_label_1
_geom_bond_atom_site_label_2
_geom_bond_distance
_geom_bond_site_symmetry_2
_geom_bond_publ_flag
Ag1 I3 2.7309(9) . ?
Ag1 I2 2.7776(12) . ?
Ag1 I2 2.8438(12) 2_655 ?
Ag1 I1 2.9439(13) . ?
Ag1 Ag1 2.9963(15) 2_655 ?
Ag1 Ag1 2.9964(15) 3_665 ?
I1 Ag1 2.9440(13) 2_655 ?
I1 Ag1 2.9440(13) 3_665 ?
I2 Ag1 2.8438(12) 3_665 ?
I3 Ag1 2.7309(9) 13_655 ?
Co1 N2 2.108(8) . ?
Co1 N2 2.108(8) 3_765 ?
Co1 N2 2.108(8) 2_645 ?
Co1 N1 2.098(8) 2_645 ?
Co1 N1 2.098(8) . ?
Co1 N1 2.098(8) 3_765 ?
N1 C5 1.318(12) . ?
N1 C1 1.337(13) . ?
N2 C10 1.323(12) . ?
N2 C6 1.342(12) . ?
N3 H3A 0.8900 . ?
N3 H3B 0.8901 . ?
N3 H3C 0.8901 . ?
N3 H3D 0.8902 . ?
C1 C2 1.350(15) . ?
C1 H1 0.9300 . ?
C2 C3 1.343(18) . ?
C2 H2 0.9300 . ?
C3 C4 1.369(18) . ?
C3 H3 0.9300 . ?
C4 C5 1.374(14) . ?
C4 H4 0.9300 . ?
C5 C6 1.467(14) . ?
C6 C7 1.382(14) . ?
C7 C8 1.349(16) . ?
C7 H7 0.9300 . ?
C8 C9 1.331(17) . ?
C8 H8 0.9300 . ?
C9 C10 1.332(15) . ?
C9 H9 0.9300 . ?
C10 H10 0.9300 . ?

loop_
_geom_hbond_atom_site_label_D
_geom_hbond_atom_site_label_H
_geom_hbond_atom_site_label_A
_geom_hbond_distance_DH
_geom_hbond_distance_HA
_geom_hbond_distance_DA
_geom_hbond_angle_DHA
_geom_hbond_site_symmetry_A
N3 H3A I2 0.89 3.27 3.6903(9) 111.6 2_655
N3 H3A I2 0.89 3.21 3.6903(9) 116.6 18_545
N3 H3B I2 0.89 2.84 3.6903(9) 160.2 17
N3 H3C I2 0.89 2.97 3.6903(9) 139.5 3_665
N3 H3D I2 0.89 2.80 3.6903(9) 180.0 .
C1 H1 N1 0.93 2.68 3.238(14) 119.2 3_765
C2 H2 I3 0.93 3.07 3.928(12) 154.9 .
